data_4310466
loop_
_publ_author_name
'Elisa Barea'
'Jorge A. R. Navarro'
'Juan M. Salas'
'Norberto Masciocchi'
'Simona Galli'
'Angelo Sironi'

_publ_section_title
;
 Coordination Frameworks Containing the Pyrimidin-4-olate Ligand.
 Synthesis, Thermal, Magnetic, and ab Initio XRPD Structural
 Characterization of Nickel and Zinc Derivatives
;
_journal_name_full 'Inorganic Chemistry'
_journal_page_first 473
_journal_page_last 481
_journal_paper_doi 10.1021/ic0351287
_journal_volume 43
_journal_year 2004
_chemical_formula_sum 'C8 H6 N4 Ni O2'
_chemical_name_common Ni(4-pymo)2
_space_group_IT_number 141
_symmetry_space_group_name_Hall '-I 4bd 2'
_symmetry_space_group_name_H-M 'I 41/a m d :2'
_cell_angle_alpha 90
_cell_angle_beta 90
_cell_angle_gamma 90
_cell_formula_units_Z 4
_cell_length_a 6.51413(69)
_cell_length_b 6.51413(69)
_cell_length_c 20.9318(29)
_cell_volume 888.22(18)
_diffrn_radiation_type CuK\a
_diffrn_radiation_wavelength 1.5418
_cod_data_source_file ic0351287si20030929_063921_3.cif
_cod_data_source_block Ni(pyrimidin-4-olate)2
_cod_original_cell_volume 888.22(23)
_cod_original_sg_symbol_H-M 'I 41/a m d'
_cod_original_formula_sum 'C8 H6 N4 O2 Ni1'
_cod_database_code 4310466

loop_
_symmetry_equiv_pos_as_xyz
'-x, -y, -z'
'-x, y, z'
'-x+1/2, -y, z+1/2'
'-x+1/2, y, -z+1/2'
'-y+1/4, -x+1/4, -z-1/4'
'-y+1/4, x-1/4, z+1/4'
'-y-1/4, -x+1/4, z-1/4'
'-y-1/4, x-1/4, -z+1/4'
'y+1/4, -x+1/4, z-1/4'
'y+1/4, x-1/4, -z+1/4'
'y-1/4, -x+1/4, -z-1/4'
'y-1/4, x-1/4, z+1/4'
'x, -y, -z'
'x, y, z'
'x+1/2, -y, z+1/2'
'x+1/2, y, -z+1/2'
'-x+1/2, -y+1/2, -z+1/2'
'-x+1/2, y+1/2, z+1/2'
'-x, -y+1/2, z'
'-x, y+1/2, -z'
'-y-1/4, -x-1/4, -z+1/4'
'-y-1/4, x+1/4, z-1/4'
'-y+1/4, -x-1/4, z+1/4'
'-y+1/4, x+1/4, -z-1/4'
'y-1/4, -x-1/4, z+1/4'
'y-1/4, x+1/4, -z-1/4'
'y+1/4, -x-1/4, -z+1/4'
'y+1/4, x+1/4, z-1/4'
'x+1/2, -y+1/2, -z+1/2'
'x+1/2, y+1/2, z+1/2'
'x, -y+1/2, z'
'x, y+1/2, -z'

loop_
_atom_site_label
_atom_site_type_symbol
_atom_site_symmetry_multiplicity
_atom_site_fract_x
_atom_site_fract_y
_atom_site_fract_z
_atom_site_occupancy
_atom_site_B_iso_or_equiv
Ni Ni 4 0 0.25 0.875 1 8.15(19)
N1 N 16 0.5 0.4646753 -0.6560921 0.5 10.15(19)
C2 C 16 0.5 0.3043621 -0.6115456 0.5 10.15(19)
H2 H 16 0.5 0.3341162 -0.567103 0.5 10.15(19)
N3 N 16 0.5 0.1002868 -0.6324635 0.5 10.15(19)
C4 C 16 0.5 0.05652471 -0.6979279 0.5 10.15(19)
C5 C 16 0.5 0.2168379 -0.7424744 0.5 10.15(19)
H5 H 16 0.5 0.1870838 -0.786917 0.5 10.15(19)
C6 C 16 0.5 0.4209132 -0.7215565 0.5 10.15(19)
H6 H 16 0.5 0.5296972 -0.7517844 0.5 10.15(19)
O1 O 16 0.5 -0.125773 -0.7166352 0.5 10.15(19)
